data_9007953
loop_
_publ_author_name
'Assoud, A.'
'Kleinke, H.'

_publ_section_title
;
 Ytterbium sesquiselenide Yb2Se3
;
_journal_name_full 'Acta Crystallographica, Section E'
_journal_page_first i103
_journal_page_last i104
_journal_paper_doi 10.1107/S1600536803013242
_journal_volume 59
_journal_year 2003
_chemical_formula_structural Yb2Se3
_chemical_formula_sum 'Se3 Yb2'
_space_group_IT_number 70
_symmetry_space_group_name_Hall '-F 2uv 2vw'
_symmetry_space_group_name_H-M 'F d d d :2'
_cell_angle_alpha 90
_cell_angle_beta 90
_cell_angle_gamma 90
_cell_length_a 8.0183
_cell_length_b 11.2720
_cell_length_c 23.961
_cell_formula_units_Z 16
_cell_volume 2165.650
_database_code_amcsd 0010411
_exptl_crystal_density_diffrn 7.152
_cod_original_sg_symbol_H-M 'F d d d'
_cod_original_formula_sum 'Yb2 Se3'
_cod_database_code 9007953
_amcsd_formula_title Yb2Se3

loop_
_space_group_symop_operation_xyz
x,y,z
x,1/2+y,1/2+z
1/2+x,y,1/2+z
1/2+x,1/2+y,z
3/4+x,-y,3/4+z
3/4+x,1/2-y,1/4+z
1/4+x,-y,1/4+z
1/4+x,1/2-y,3/4+z
3/4-x,y,3/4-z
3/4-x,1/2+y,1/4-z
1/4-x,y,1/4-z
1/4-x,1/2+y,3/4-z
-x,3/4+y,3/4+z
-x,1/4+y,1/4+z
1/2-x,3/4+y,1/4+z
1/2-x,1/4+y,3/4+z
x,3/4-y,3/4-z
x,1/4-y,1/4-z
1/2+x,3/4-y,1/4-z
1/2+x,1/4-y,3/4-z
3/4+x,3/4+y,-z
3/4+x,1/4+y,1/2-z
1/4+x,3/4+y,1/2-z
1/4+x,1/4+y,-z
3/4-x,3/4-y,z
3/4-x,1/4-y,1/2+z
1/4-x,3/4-y,1/2+z
1/4-x,1/4-y,z
-x,-y,-z
-x,1/2-y,1/2-z
1/2-x,-y,1/2-z
1/2-x,1/2-y,-z

loop_
_atom_site_aniso_label
_atom_site_aniso_U_11
_atom_site_aniso_U_22
_atom_site_aniso_U_33
_atom_site_aniso_U_12
_atom_site_aniso_U_13
_atom_site_aniso_U_23
Yb1 0.00865 0.00734 0.00664 -0.00092 0.00000 0.00000
Yb2 0.00657 0.00766 0.00813 0.00168 0.00000 0.00000
Se1 0.00780 0.00580 0.00900 0.00000 0.00000 0.00010
Se2 0.00680 0.00850 0.00740 -0.00290 -0.00142 0.00012

loop_
_atom_site_label
_atom_site_fract_x
_atom_site_fract_y
_atom_site_fract_z
_atom_site_U_iso_or_equiv
Yb1 0.12500 0.12500 0.04138 0.00754
Yb2 0.12500 0.12500 0.37746 0.00745
Se1 0.37062 0.12500 0.12500 0.00751
Se2 0.38115 0.12282 0.45668 0.00758

loop_
_cod_related_entry_id
_cod_related_entry_database
_cod_related_entry_code
1 AMCSD 0010411
